data_7155960
loop_
_publ_author_name
'Aegurla, Balakrishna'
'Peddinti, Rama Krishna'

_publ_section_title
;
 The diaza-Nazarov cyclization involving a 2,3-diaza-pentadienyl cation
 for the synthesis of polysubstituted pyrazoles
;
_journal_name_full 'Organic &amp; Biomolecular Chemistry'
_journal_paper_doi 10.1039/C7OB01949A
_journal_year 2017
_chemical_formula_moiety 'C15 H10 Cl2 N2'
_chemical_formula_sum 'C15 H10 Cl2 N2'
_chemical_formula_weight 289.15
_chemical_name_systematic
;
 ?
;
_space_group_IT_number 14
_symmetry_cell_setting monoclinic
_symmetry_space_group_name_Hall '-P 2yn'
_symmetry_space_group_name_H-M 'P 1 21/n 1'
_atom_sites_solution_hydrogens geom
_atom_sites_solution_primary direct
_atom_sites_solution_secondary difmap
_audit_creation_method SHELXL-97
_audit_update_record
;
2016-10-17 deposited with the CCDC.
2017-10-31 downloaded from the CCDC.
;
_cell_angle_alpha 90.00
_cell_angle_beta 92.928(2)
_cell_angle_gamma 90.00
_cell_formula_units_Z 4
_cell_length_a 15.2929(5)
_cell_length_b 4.80300(10)
_cell_length_c 17.5928(6)
_cell_measurement_reflns_used 1945
_cell_measurement_temperature 293(2)
_cell_measurement_theta_max 23.640
_cell_measurement_theta_min 0.894
_cell_volume 1290.54(7)
_computing_cell_refinement 'Bruker Kappa Apex'
_computing_data_collection 'Bruker Kappa Apex'
_computing_data_reduction 'Bruker SAINT'
_computing_molecular_graphics 'Bruker SHELXTL'
_computing_publication_material 'Bruker SHELXTL'
_computing_structure_refinement 'SHELXL-97 (Sheldrick, 1997)'
_computing_structure_solution 'SHELXL-97 (Sheldrick, 1997)'
_diffrn_ambient_temperature 293(2)
_diffrn_measured_fraction_theta_full 0.997
_diffrn_measured_fraction_theta_max 0.997
_diffrn_measurement_device_type 'CCD area detector'
_diffrn_measurement_method 'phi omega scans'
_diffrn_radiation_monochromator graphite
_diffrn_radiation_source 'fine-focus sealed tube'
_diffrn_radiation_type MoK\a
_diffrn_radiation_wavelength 0.71073
_diffrn_reflns_av_R_equivalents 0.0333
_diffrn_reflns_av_sigmaI/netI 0.0217
_diffrn_reflns_limit_h_max 17
_diffrn_reflns_limit_h_min -17
_diffrn_reflns_limit_k_max 5
_diffrn_reflns_limit_k_min -5
_diffrn_reflns_limit_l_max 19
_diffrn_reflns_limit_l_min -19
_diffrn_reflns_number 13901
_diffrn_reflns_theta_full 23.64
_diffrn_reflns_theta_max 23.64
_diffrn_reflns_theta_min 1.72
_exptl_absorpt_coefficient_mu 0.488
_exptl_absorpt_correction_T_max 0.894
_exptl_absorpt_correction_T_min 0.894
_exptl_absorpt_correction_type multi-scan
_exptl_crystal_colour white
_exptl_crystal_density_diffrn 1.488
_exptl_crystal_density_method 'not measured'
_exptl_crystal_description plane
_exptl_crystal_F_000 572
_exptl_crystal_size_max 0.23
_exptl_crystal_size_mid 0.23
_exptl_crystal_size_min 0.23
_refine_diff_density_max 0.129
_refine_diff_density_min -0.174
_refine_diff_density_rms 0.034
_refine_ls_extinction_method none
_refine_ls_goodness_of_fit_ref 0.817
_refine_ls_hydrogen_treatment mixed
_refine_ls_matrix_type full
_refine_ls_number_parameters 228
_refine_ls_number_reflns 1945
_refine_ls_number_restraints 0
_refine_ls_restrained_S_all 0.817
_refine_ls_R_factor_all 0.0429
_refine_ls_R_factor_gt 0.0282
_refine_ls_shift/su_max 0.167
_refine_ls_shift/su_mean 0.009
_refine_ls_structure_factor_coef Fsqd
_refine_ls_weighting_details 'calc w=1/[\s^2^(Fo^2^)+(0.0567P)^2^+0.9797P] where P=(Fo^2^+2Fc^2^)/3'
_refine_ls_weighting_scheme calc
_refine_ls_wR_factor_gt 0.0733
_refine_ls_wR_factor_ref 0.0884
_reflns_number_gt 1519
_reflns_number_total 1951
_reflns_threshold_expression >2sigma(I)
_cod_data_source_file c7ob01949a2.cif
_cod_data_source_block shelx
_cod_depositor_comments
;
The following automatic conversions were performed:

'_symmetry_cell_setting' value 'Monoclinic' changed to 'monoclinic'
according to
/home/data/users/saulius/crontab/automatic-downloads/rss-feeds/RSC/lib/dictionaries/cif_core.dic
dictionary named 'cif_core.dic' version 2.4.2 from 2011-04-26.

Automatic conversion script
Id: cif_fix_values 4973 2017-02-22 13:04:09Z antanas 
;
_cod_original_sg_symbol_H-M 'P 21/n'
_cod_database_code 7155960

loop_
_symmetry_equiv_pos_as_xyz
'x, y, z'
'-x+1/2, y+1/2, -z+1/2'
'-x, -y, -z'
'x-1/2, -y-1/2, z-1/2'

loop_
_atom_site_label
_atom_site_type_symbol
_atom_site_fract_x
_atom_site_fract_y
_atom_site_fract_z
_atom_site_U_iso_or_equiv
_atom_site_adp_type
_atom_site_occupancy
_atom_site_symmetry_multiplicity
_atom_site_calc_flag
_atom_site_refinement_flags
Cl2 Cl 1.16942(4) -0.53590(15) 0.20946(4) 0.0620(2) Uani 1 1 d .
Cl1 Cl 0.57256(5) 1.36384(14) -0.09944(4) 0.0668(3) Uani 1 1 d .
N1 N 0.75057(11) 0.5016(4) 0.17197(9) 0.0379(4) Uani 1 1 d .
N2 N 0.80915(11) 0.3078(4) 0.19855(10) 0.0372(4) Uani 1 1 d .
C4 C 0.72702(13) 0.7717(4) 0.05486(11) 0.0357(5) Uani 1 1 d .
C10 C 0.94199(13) 0.0524(4) 0.16411(11) 0.0343(5) Uani 1 1 d .
C14 C 1.01833(16) -0.2857(5) 0.24458(13) 0.0459(6) Uani 1 1 d .
H14 H 1.0224 -0.3878 0.2895 0.051(7) Uani 1 1 calc R
C7 C 0.77684(13) 0.5705(4) 0.10291(11) 0.0338(5) Uani 1 1 d .
C11 C 1.00542(16) 0.0148(5) 0.11120(13) 0.0446(6) Uani 1 1 d .
H11 H 1.0014 0.1152 0.0659 0.061(8) Uani 1 1 calc R
C8 C 0.85175(14) 0.4198(4) 0.08669(12) 0.0360(5) Uani 1 1 d .
H8 H 0.8826 0.4308 0.0426 0.037(6) Uani 1 1 calc R
C9 C 0.87093(13) 0.2520(4) 0.14868(10) 0.0335(5) Uani 1 1 d .
C3 C 0.74806(16) 0.8136(5) -0.02018(12) 0.0460(6) Uani 1 1 d .
C13 C 1.08087(14) -0.3156(5) 0.19149(12) 0.0427(6) Uani 1 1 d .
C6 C 0.61006(17) 1.1042(6) 0.03446(15) 0.0524(7) Uani 1 1 d .
H6 H 0.5632 1.2023 0.0529 0.064(8) Uani 1 1 calc R
C1 C 0.63281(15) 1.1396(5) -0.03939(13) 0.0451(6) Uani 1 1 d .
C15 C 0.94960(15) -0.1033(5) 0.23064(13) 0.0422(6) Uani 1 1 d .
H15 H 0.9075 -0.0843 0.2666 0.057(8) Uani 1 1 calc R
C12 C 1.07400(16) -0.1671(5) 0.12418(14) 0.0484(7) Uani 1 1 d .
H12 H 1.1155 -0.1902 0.0879 0.065(8) Uani 1 1 calc R
C2 C 0.70184(17) 0.9958(5) -0.06727(14) 0.0509(7) Uani 1 1 d .
H2 H 0.7171 1.0213 -0.1173 0.063(8) Uani 1 1 calc R
C5 C 0.65727(16) 0.9218(5) 0.08100(14) 0.0473(6) Uani 1 1 d .
H5 H 0.6420 0.8990 0.1311 0.070(9) Uani 1 1 calc R
H20 H 0.7933(16) 0.704(5) -0.0386(13) 0.056(7) Uiso 1 1 d .
H30 H 0.8004(15) 0.223(5) 0.2433(14) 0.054(7) Uiso 1 1 d .

loop_
_atom_site_aniso_label
_atom_site_aniso_U_11
_atom_site_aniso_U_22
_atom_site_aniso_U_33
_atom_site_aniso_U_23
_atom_site_aniso_U_13
_atom_site_aniso_U_12
Cl2 0.0534(4) 0.0659(5) 0.0658(4) -0.0107(3) -0.0052(3) 0.0178(3)
Cl1 0.0706(5) 0.0587(4) 0.0690(5) 0.0123(3) -0.0161(3) 0.0096(3)
N1 0.0424(10) 0.0406(10) 0.0312(9) -0.0012(8) 0.0072(7) 0.0019(9)
N2 0.0424(10) 0.0418(11) 0.0282(9) 0.0025(8) 0.0087(8) 0.0012(8)
C4 0.0382(11) 0.0354(12) 0.0337(11) -0.0034(10) 0.0023(9) -0.0059(10)
C10 0.0375(11) 0.0334(11) 0.0321(11) -0.0050(9) 0.0030(9) -0.0061(9)
C14 0.0558(15) 0.0458(15) 0.0362(12) 0.0020(11) 0.0017(11) 0.0015(12)
H14 0.044(15) 0.053(17) 0.061(18) 0.012(14) 0.032(14) 0.006(13)
C7 0.0384(12) 0.0354(12) 0.0278(10) -0.0027(9) 0.0053(9) -0.0075(9)
C11 0.0490(14) 0.0495(15) 0.0360(13) 0.0002(11) 0.0092(11) 0.0007(12)
H11 0.041(15) 0.07(2) 0.069(19) -0.004(16) 0.018(15) 0.033(14)
C8 0.0398(13) 0.0411(13) 0.0278(12) -0.0016(10) 0.0096(9) -0.0039(10)
H8 0.032(14) 0.040(14) 0.038(15) 0.013(12) 0.004(11) 0.002(11)
C9 0.0363(11) 0.0359(12) 0.0286(10) -0.0050(10) 0.0051(8) -0.0062(9)
C3 0.0489(14) 0.0527(15) 0.0371(12) 0.0039(11) 0.0090(10) 0.0060(12)
C13 0.0390(12) 0.0407(13) 0.0480(13) -0.0106(11) -0.0012(10) 0.0008(10)
C6 0.0504(16) 0.0533(16) 0.0535(16) -0.0013(13) 0.0036(12) 0.0120(13)
H6 0.08(2) 0.09(2) 0.020(13) 0.014(14) -0.005(13) 0.027(18)
C1 0.0475(14) 0.0393(13) 0.0473(13) 0.0028(11) -0.0090(11) -0.0044(11)
C15 0.0438(14) 0.0469(14) 0.0366(13) -0.0017(11) 0.0074(10) 0.0009(11)
H15 0.09(2) 0.044(16) 0.029(15) 0.009(13) -0.024(14) 0.027(16)
C12 0.0428(14) 0.0553(16) 0.0482(15) -0.0068(12) 0.0131(11) 0.0027(12)
H12 0.051(18) 0.059(18) 0.08(2) -0.007(17) -0.016(15) 0.008(15)
C2 0.0588(16) 0.0586(16) 0.0353(13) 0.0081(13) 0.0025(12) 0.0006(13)
H2 0.047(16) 0.09(2) 0.048(16) 0.015(17) -0.007(14) 0.043(15)
C5 0.0524(15) 0.0508(15) 0.0394(13) -0.0015(12) 0.0071(12) 0.0045(12)
H5 0.036(16) 0.09(2) 0.08(2) 0.029(19) -0.005(15) 0.043(15)

loop_
_atom_type_symbol
_atom_type_description
_atom_type_scat_dispersion_real
_atom_type_scat_dispersion_imag
_atom_type_scat_source
C C 0.0033 0.0016 'International Tables Vol C Tables 4.2.6.8 and 6.1.1.4'
H H 0.0000 0.0000 'International Tables Vol C Tables 4.2.6.8 and 6.1.1.4'
N N 0.0061 0.0033 'International Tables Vol C Tables 4.2.6.8 and 6.1.1.4'
O O 0.0106 0.0060 'International Tables Vol C Tables 4.2.6.8 and 6.1.1.4'
Cl Cl 0.1484 0.1585 'International Tables Vol C Tables 4.2.6.8 and 6.1.1.4'

loop_
_geom_angle_atom_site_label_1
_geom_angle_atom_site_label_2
_geom_angle_atom_site_label_3
_geom_angle
C7 N1 N2 104.96(16)
C9 N2 N1 112.58(17)
C5 C4 C3 117.4(2)
C5 C4 C7 122.43(18)
C3 C4 C7 120.19(19)
C11 C10 C15 117.6(2)
C11 C10 C9 119.83(19)
C15 C10 C9 122.57(18)
C13 C14 C15 119.6(2)
N1 C7 C8 110.13(18)
N1 C7 C4 120.84(18)
C8 C7 C4 129.00(18)
C12 C11 C10 121.6(2)
C9 C8 C7 106.59(18)
N2 C9 C8 105.74(19)
N2 C9 C10 123.20(18)
C8 C9 C10 131.06(18)
C2 C3 C4 121.8(2)
C14 C13 C12 120.1(2)
C14 C13 Cl2 120.16(18)
C12 C13 Cl2 119.70(18)
C1 C6 C5 119.4(2)
C6 C1 C2 120.8(2)
C6 C1 Cl1 119.98(19)
C2 C1 Cl1 119.19(18)
C14 C15 C10 121.4(2)
C11 C12 C13 119.6(2)
C1 C2 C3 119.1(2)
C6 C5 C4 121.5(2)

loop_
_geom_bond_atom_site_label_1
_geom_bond_atom_site_label_2
_geom_bond_distance
Cl2 C13 1.735(2)
Cl1 C1 1.739(2)
N1 C7 1.341(3)
N1 N2 1.358(2)
N2 C9 1.349(3)
C4 C5 1.385(3)
C4 C3 1.389(3)
C4 C7 1.471(3)
C10 C11 1.390(3)
C10 C15 1.389(3)
C10 C9 1.464(3)
C14 C13 1.378(3)
C14 C15 1.381(3)
C7 C8 1.397(3)
C11 C12 1.375(4)
C8 C9 1.376(3)
C3 C2 1.376(3)
C13 C12 1.382(3)
C6 C1 1.373(3)
C6 C5 1.378(3)
C1 C2 1.373(3)

loop_
_geom_torsion_atom_site_label_1
_geom_torsion_atom_site_label_2
_geom_torsion_atom_site_label_3
_geom_torsion_atom_site_label_4
_geom_torsion
C7 N1 N2 C9 -0.2(2)
N2 N1 C7 C8 -0.1(2)
N2 N1 C7 C4 178.02(17)
C5 C4 C7 N1 7.3(3)
C3 C4 C7 N1 -171.4(2)
C5 C4 C7 C8 -175.0(2)
C3 C4 C7 C8 6.3(3)
C15 C10 C11 C12 -0.7(3)
C9 C10 C11 C12 178.9(2)
N1 C7 C8 C9 0.3(2)
C4 C7 C8 C9 -177.57(19)
N1 N2 C9 C8 0.4(2)
N1 N2 C9 C10 179.45(17)
C7 C8 C9 N2 -0.4(2)
C7 C8 C9 C10 -179.4(2)
C11 C10 C9 N2 -177.2(2)
C15 C10 C9 N2 2.3(3)
C11 C10 C9 C8 1.5(3)
C15 C10 C9 C8 -178.9(2)
C5 C4 C3 C2 -0.1(4)
C7 C4 C3 C2 178.7(2)
C15 C14 C13 C12 -1.0(4)
C15 C14 C13 Cl2 178.02(18)
C5 C6 C1 C2 0.0(4)
C5 C6 C1 Cl1 178.74(19)
C13 C14 C15 C10 -0.2(4)
C11 C10 C15 C14 1.0(3)
C9 C10 C15 C14 -178.5(2)
C10 C11 C12 C13 -0.5(4)
C14 C13 C12 C11 1.4(4)
Cl2 C13 C12 C11 -177.70(19)
C6 C1 C2 C3 0.3(4)
Cl1 C1 C2 C3 -178.44(19)
C4 C3 C2 C1 -0.2(4)
C1 C6 C5 C4 -0.4(4)
C3 C4 C5 C6 0.5(4)
C7 C4 C5 C6 -178.3(2)
